data_4507739
loop_
_publ_author_name
'Yang, J\"u-Hua'
'Wu, Xin-Yi'
'He, Run-Tian'
'Ren, Zhi-Gang'
'Li, Hong-Xi'
'Wang, Hui-Fang'
'Lang, Jian-Ping'

_publ_section_title
;
 Degradation versus Expansion of the AgX Frameworks: Formation of
 Oligomeric and Polymeric Silver Complexes from Reactions of Bulk AgX
 withN,N-Bis(diphenylphosphanylmethyl)-2-aminopyridine
;
_journal_issue 5
_journal_name_full 'Crystal Growth &amp; Design'
_journal_page_first 2124
_journal_paper_doi 10.1021/cg4002048
_journal_volume 13
_journal_year 2013
_chemical_formula_moiety 'C69 H56 Ag7 N11 P4'
_chemical_formula_sum 'C69 H56 Ag7 N11 P4'
_chemical_formula_weight 1918.22
_chemical_name_systematic
; 
 ? 
;
_space_group_IT_number 15
_symmetry_cell_setting monoclinic
_symmetry_space_group_name_Hall '-C 2yc'
_symmetry_space_group_name_H-M 'C 1 2/c 1'
_atom_sites_solution_hydrogens geom
_atom_sites_solution_primary direct
_atom_sites_solution_secondary difmap
_cell_angle_alpha 90.00
_cell_angle_beta 121.21(3)
_cell_angle_gamma 90.00
_cell_formula_units_Z 4
_cell_length_a 26.794(5)
_cell_length_b 20.802(4)
_cell_length_c 14.632(3)
_cell_measurement_reflns_used 3596
_cell_measurement_temperature 223(2)
_cell_measurement_theta_max 29.3574
_cell_measurement_theta_min 3.1038
_cell_volume 6975(3)
_computing_cell_refinement
;
CrysAlisPro, Agilent Technologies,
Version 1.171.35.21 (release 20-01-2012 CrysAlis171 .NET)
(compiled Jan 23 2012,18:06:46)
;
_computing_data_collection
;
CrysAlisPro, Agilent Technologies,
Version 1.171.35.21 (release 20-01-2012 CrysAlis171 .NET)
(compiled Jan 23 2012,18:06:46)
;
_computing_data_reduction
;
CrysAlisPro, Agilent Technologies,
Version 1.171.35.21 (release 20-01-2012 CrysAlis171 .NET)
(compiled Jan 23 2012,18:06:46)
;
_computing_structure_refinement 'SHELXL-97 (Sheldrick, 1997)'
_computing_structure_solution 'SHELXS-97 (Sheldrick, 1990)'
_diffrn_ambient_temperature 223(2)
_diffrn_measured_fraction_theta_full 0.998
_diffrn_measured_fraction_theta_max 0.998
_diffrn_measurement_device_type 'Xcalibur, Atlas, Gemini'
_diffrn_measurement_method /w
_diffrn_radiation_monochromator graphite
_diffrn_radiation_source 'fine-focus sealed tube'
_diffrn_radiation_type MoK\a
_diffrn_radiation_wavelength 0.71073
_diffrn_reflns_av_R_equivalents 0.0581
_diffrn_reflns_av_sigmaI/netI 0.0799
_diffrn_reflns_limit_h_max 31
_diffrn_reflns_limit_h_min -31
_diffrn_reflns_limit_k_max 24
_diffrn_reflns_limit_k_min -24
_diffrn_reflns_limit_l_max 17
_diffrn_reflns_limit_l_min -12
_diffrn_reflns_number 15562
_diffrn_reflns_theta_full 25.00
_diffrn_reflns_theta_max 25.00
_diffrn_reflns_theta_min 3.11
_diffrn_standards_decay_% 0
_diffrn_standards_interval_count 0
_diffrn_standards_interval_time 0
_diffrn_standards_number 0
_exptl_absorpt_coefficient_mu 2.065
_exptl_absorpt_correction_T_max 1.0000
_exptl_absorpt_correction_T_min 0.6155
_exptl_absorpt_correction_type multi-scan
_exptl_absorpt_process_details
;
CrysAlisPro, Agilent Technologies,
Version 1.171.35.21 (release 20-01-2012 CrysAlis171 .NET)
(compiled Jan 23 2012,18:06:46)
Empirical absorption correction using spherical harmonics,
 implemented in SCALE3 ABSPACK scaling algorithm.
;
_exptl_crystal_colour colorless
_exptl_crystal_density_diffrn 1.827
_exptl_crystal_density_method 'not measured'
_exptl_crystal_description block
_exptl_crystal_F_000 3744
_exptl_crystal_size_max 0.35
_exptl_crystal_size_mid 0.25
_exptl_crystal_size_min 0.20
_refine_diff_density_max 1.537
_refine_diff_density_min -1.206
_refine_diff_density_rms 0.111
_refine_ls_extinction_method none
_refine_ls_goodness_of_fit_ref 1.021
_refine_ls_hydrogen_treatment constr
_refine_ls_matrix_type full
_refine_ls_number_parameters 381
_refine_ls_number_reflns 6135
_refine_ls_number_restraints 7
_refine_ls_restrained_S_all 1.021
_refine_ls_R_factor_all 0.0989
_refine_ls_R_factor_gt 0.0554
_refine_ls_shift/su_max 0.001
_refine_ls_shift/su_mean 0.000
_refine_ls_structure_factor_coef Fsqd
_refine_ls_weighting_details 'calc w=1/[\s^2^(Fo^2^)+(0.0356P)^2^+15.5990P] where P=(Fo^2^+2Fc^2^)/3'
_refine_ls_weighting_scheme calc
_refine_ls_wR_factor_gt 0.0970
_refine_ls_wR_factor_ref 0.1114
_reflns_number_gt 4046
_reflns_number_total 6135
_reflns_threshold_expression >2sigma(I)
_cod_data_source_file cg4002048_si_002.cif
_cod_data_source_block 8
_cod_original_cell_volume 6975(2)
_cod_original_sg_symbol_H-M 'C 2/c'
_cod_database_code 4507739

loop_
_symmetry_equiv_pos_as_xyz
'x, y, z'
'-x, y, -z+1/2'
'x+1/2, y+1/2, z'
'-x+1/2, y+1/2, -z+1/2'
'-x, -y, -z'
'x, -y, z-1/2'
'-x+1/2, -y+1/2, -z'
'x+1/2, -y+1/2, z-1/2'

loop_
_atom_site_label
_atom_site_type_symbol
_atom_site_fract_x
_atom_site_fract_y
_atom_site_fract_z
_atom_site_U_iso_or_equiv
_atom_site_adp_type
_atom_site_occupancy
_atom_site_symmetry_multiplicity
_atom_site_calc_flag
_atom_site_refinement_flags
Ag1 Ag 0.39545(2) 0.51760(3) 0.55725(4) 0.03945(17) Uani 1 1 d .
Ag2 Ag 0.05149(3) 0.44685(4) 0.44916(6) 0.0743(2) Uani 1 1 d .
Ag3 Ag 0.18755(3) 0.64621(3) 0.46722(5) 0.0676(2) Uani 1 1 d .
Ag4 Ag 0.0000 0.44836(4) 0.7500 0.0550(3) Uani 1 2 d S
P1 P 0.37181(7) 0.60284(8) 0.42527(12) 0.0289(4) Uani 1 1 d .
P2 P 0.32706(7) 0.56461(8) 0.05097(12) 0.0270(4) Uani 1 1 d .
N1 N 0.3407(3) 0.4176(3) 0.2045(5) 0.0576(18) Uani 1 1 d .
N2 N 0.3527(2) 0.5289(2) 0.2533(4) 0.0297(13) Uani 1 1 d .
N3 N 0.1165(3) 0.5240(4) 0.4648(5) 0.0584(19) Uani 1 1 d .
C1 C 0.3710(3) 0.4658(3) 0.2803(5) 0.0338(16) Uani 1 1 d .
C2 C 0.4166(3) 0.4533(3) 0.3791(5) 0.0319(16) Uani 1 1 d .
H2 H 0.4351 0.4864 0.4293 0.038 Uiso 1 1 calc R
C3 C 0.4347(4) 0.3923(5) 0.4036(7) 0.066(2) Uani 1 1 d .
H3 H 0.4678 0.3839 0.4710 0.079 Uiso 1 1 calc R
C4 C 0.4085(5) 0.3424(4) 0.3378(9) 0.075(3) Uani 1 1 d .
H4 H 0.4219 0.3001 0.3592 0.090 Uiso 1 1 calc R
C5 C 0.3613(4) 0.3552(3) 0.2378(8) 0.060(2) Uani 1 1 d .
H5 H 0.3424 0.3209 0.1905 0.072 Uiso 1 1 calc R
C6 C 0.3886(3) 0.5811(3) 0.3215(4) 0.0301(15) Uani 1 1 d .
H6A H 0.3829 0.6190 0.2773 0.036 Uiso 1 1 calc R
H6B H 0.4298 0.5686 0.3563 0.036 Uiso 1 1 calc R
C7 C 0.3035(3) 0.5456(3) 0.1476(4) 0.0287(15) Uani 1 1 d .
H7A H 0.2831 0.5829 0.1540 0.034 Uiso 1 1 calc R
H7B H 0.2759 0.5096 0.1200 0.034 Uiso 1 1 calc R
C8 C 0.4107(4) 0.6780(4) 0.4756(7) 0.0698(11) Uani 1 1 d .
C9 C 0.4184(4) 0.6995(4) 0.5721(7) 0.0698(11) Uani 1 1 d .
H9 H 0.4083 0.6730 0.6121 0.084 Uiso 1 1 calc R
C10 C 0.4413(4) 0.7610(4) 0.6093(7) 0.0698(11) Uani 1 1 d .
H10 H 0.4432 0.7775 0.6708 0.084 Uiso 1 1 calc R
C11 C 0.4604(4) 0.7962(4) 0.5572(7) 0.0698(11) Uani 1 1 d .
H11 H 0.4785 0.8359 0.5861 0.084 Uiso 1 1 calc R
C12 C 0.4546(4) 0.7767(4) 0.4659(7) 0.0698(11) Uani 1 1 d .
H12 H 0.4676 0.8026 0.4298 0.084 Uiso 1 1 calc R
C13 C 0.4291(4) 0.7180(4) 0.4246(8) 0.0698(11) Uani 1 1 d .
H13 H 0.4242 0.7049 0.3589 0.084 Uiso 1 1 calc R
C14 C 0.2962(3) 0.6279(3) 0.3428(5) 0.0266(15) Uani 1 1 d .
C15 C 0.2793(3) 0.6876(3) 0.2929(5) 0.0384(17) Uani 1 1 d .
H15 H 0.3080 0.7187 0.3080 0.046 Uiso 1 1 calc R
C16 C 0.2212(3) 0.7025(4) 0.2215(6) 0.054(2) Uani 1 1 d .
H16 H 0.2107 0.7429 0.1877 0.065 Uiso 1 1 calc R
C17 C 0.1793(3) 0.6573(4) 0.2011(6) 0.059(2) Uani 1 1 d .
H17 H 0.1399 0.6666 0.1518 0.070 Uiso 1 1 calc R
C18 C 0.1941(3) 0.5988(4) 0.2517(6) 0.056(2) Uani 1 1 d .
H18 H 0.1650 0.5687 0.2388 0.067 Uiso 1 1 calc R
C19 C 0.2527(3) 0.5845(3) 0.3221(5) 0.0406(18) Uani 1 1 d .
H19 H 0.2628 0.5442 0.3563 0.049 Uiso 1 1 calc R
C20 C 0.2589(3) 0.5789(3) -0.0740(5) 0.0268(14) Uani 1 1 d .
C21 C 0.2625(3) 0.6049(3) -0.1582(5) 0.0424(18) Uani 1 1 d .
H21 H 0.2991 0.6163 -0.1477 0.051 Uiso 1 1 calc R
C22 C 0.2127(4) 0.6141(4) -0.2569(6) 0.059(2) Uani 1 1 d .
H22 H 0.2155 0.6334 -0.3122 0.071 Uiso 1 1 calc R
C23 C 0.1591(3) 0.5953(4) -0.2752(5) 0.049(2) Uani 1 1 d .
H23 H 0.1256 0.6004 -0.3433 0.059 Uiso 1 1 calc R
C24 C 0.1547(3) 0.5691(3) -0.1935(5) 0.0413(18) Uani 1 1 d .
H24 H 0.1181 0.5561 -0.2054 0.050 Uiso 1 1 calc R
C25 C 0.2045(3) 0.5618(3) -0.0931(5) 0.0345(16) Uani 1 1 d .
H25 H 0.2010 0.5450 -0.0370 0.041 Uiso 1 1 calc R
C26 C 0.3545(3) 0.6472(3) 0.0844(4) 0.0322(16) Uani 1 1 d .
C27 C 0.4095(3) 0.6622(4) 0.1083(6) 0.052(2) Uani 1 1 d .
H27 H 0.4343 0.6296 0.1102 0.062 Uiso 1 1 calc R
C28 C 0.4292(4) 0.7258(5) 0.1301(7) 0.078(3) Uani 1 1 d .
H28 H 0.4669 0.7361 0.1450 0.094 Uiso 1 1 calc R
C29 C 0.3936(5) 0.7729(4) 0.1297(7) 0.074(3) Uani 1 1 d .
H29 H 0.4067 0.8157 0.1438 0.089 Uiso 1 1 calc R
C30 C 0.3391(4) 0.7583(3) 0.1091(6) 0.058(2) Uani 1 1 d .
H30 H 0.3153 0.7906 0.1115 0.069 Uiso 1 1 calc R
C31 C 0.3193(3) 0.6967(3) 0.0850(5) 0.0414(18) Uani 1 1 d .
H31 H 0.2812 0.6873 0.0683 0.050 Uiso 1 1 calc R
C32 C 0.4788(2) 0.5134(3) 0.7081(4) 0.0452(17) Uani 0.50 1 d P
N5 N 0.4788(2) 0.5134(3) 0.7081(4) 0.0452(17) Uani 0.50 1 d P
C33 C 0.0351(3) 0.4412(3) 0.6551(6) 0.0429(19) Uani 1 1 d U
N4 N 0.0476(3) 0.4380(3) 0.5911(6) 0.0602(19) Uani 1 1 d U
C34 C 0.1416(4) 0.5666(4) 0.4629(6) 0.051(2) Uani 1 1 d .
C35 C 0.0113(4) 0.4027(3) 0.2959(6) 0.065(3) Uani 0.50 1 d P
N6 N 0.0113(4) 0.4027(3) 0.2959(6) 0.065(3) Uani 0.50 1 d P
C36 C 0.2368(4) 0.7272(3) 0.4909(6) 0.075(3) Uani 0.50 1 d P
N7 N 0.2368(4) 0.7272(3) 0.4909(6) 0.075(3) Uani 0.50 1 d P

loop_
_atom_site_aniso_label
_atom_site_aniso_U_11
_atom_site_aniso_U_22
_atom_site_aniso_U_33
_atom_site_aniso_U_23
_atom_site_aniso_U_13
_atom_site_aniso_U_12
Ag1 0.0338(3) 0.0456(3) 0.0311(3) 0.0076(2) 0.0112(2) -0.0063(3)
Ag2 0.0682(5) 0.0771(5) 0.0899(5) 0.0282(4) 0.0495(4) 0.0227(4)
Ag3 0.0805(5) 0.0606(4) 0.0560(4) -0.0031(3) 0.0313(4) -0.0189(4)
Ag4 0.0624(6) 0.0406(5) 0.0596(6) 0.000 0.0300(5) 0.000
P1 0.0294(9) 0.0299(9) 0.0235(9) 0.0003(7) 0.0110(8) -0.0032(8)
P2 0.0261(9) 0.0287(9) 0.0225(8) -0.0020(7) 0.0101(8) 0.0011(7)
N1 0.075(5) 0.050(4) 0.065(4) -0.004(3) 0.048(4) -0.004(4)
N2 0.033(3) 0.029(3) 0.020(3) 0.001(2) 0.009(3) 0.000(3)
N3 0.052(5) 0.066(5) 0.061(5) -0.015(4) 0.032(4) -0.004(4)
C1 0.045(4) 0.030(4) 0.040(4) -0.001(3) 0.031(4) 0.002(3)
C2 0.031(4) 0.046(4) 0.018(3) 0.010(3) 0.013(3) 0.007(3)
C3 0.053(6) 0.090(7) 0.050(5) 0.027(5) 0.024(5) 0.021(5)
C4 0.104(8) 0.052(6) 0.091(8) 0.028(6) 0.067(7) 0.032(6)
C5 0.091(7) 0.030(4) 0.089(7) -0.013(4) 0.067(6) -0.009(5)
C6 0.029(4) 0.032(3) 0.024(3) 0.000(3) 0.010(3) -0.006(3)
C7 0.030(4) 0.027(3) 0.024(3) 0.002(3) 0.011(3) 0.000(3)
C8 0.066(2) 0.056(2) 0.089(3) -0.0274(19) 0.042(2) -0.0240(18)
C9 0.066(2) 0.056(2) 0.089(3) -0.0274(19) 0.042(2) -0.0240(18)
C10 0.066(2) 0.056(2) 0.089(3) -0.0274(19) 0.042(2) -0.0240(18)
C11 0.066(2) 0.056(2) 0.089(3) -0.0274(19) 0.042(2) -0.0240(18)
C12 0.066(2) 0.056(2) 0.089(3) -0.0274(19) 0.042(2) -0.0240(18)
C13 0.066(2) 0.056(2) 0.089(3) -0.0274(19) 0.042(2) -0.0240(18)
C14 0.029(4) 0.031(4) 0.024(3) -0.004(3) 0.016(3) -0.004(3)
C15 0.044(4) 0.030(4) 0.041(4) 0.004(3) 0.023(4) -0.004(3)
C16 0.045(5) 0.040(4) 0.062(5) 0.016(4) 0.018(4) 0.006(4)
C17 0.032(4) 0.056(5) 0.064(5) 0.013(4) 0.008(4) 0.012(4)
C18 0.032(4) 0.059(5) 0.066(5) 0.008(4) 0.018(4) -0.008(4)
C19 0.038(4) 0.039(4) 0.043(4) 0.011(3) 0.020(4) -0.001(4)
C20 0.028(4) 0.022(3) 0.026(3) -0.002(3) 0.011(3) -0.003(3)
C21 0.041(4) 0.053(4) 0.033(4) 0.004(3) 0.018(4) 0.005(4)
C22 0.057(6) 0.081(6) 0.028(4) 0.012(4) 0.014(4) 0.002(5)
C23 0.034(5) 0.063(5) 0.027(4) -0.006(4) -0.001(4) 0.011(4)
C24 0.028(4) 0.047(4) 0.042(4) -0.009(3) 0.014(4) -0.001(3)
C25 0.029(4) 0.031(4) 0.034(4) -0.006(3) 0.009(3) -0.002(3)
C26 0.039(4) 0.035(4) 0.018(3) 0.000(3) 0.011(3) -0.007(3)
C27 0.044(5) 0.067(6) 0.052(5) -0.013(4) 0.031(4) -0.015(4)
C28 0.074(7) 0.078(7) 0.088(7) -0.025(6) 0.045(6) -0.053(6)
C29 0.103(8) 0.039(5) 0.077(7) -0.007(4) 0.044(6) -0.025(6)
C30 0.073(6) 0.025(4) 0.060(5) 0.002(4) 0.024(5) -0.004(4)
C31 0.047(5) 0.030(4) 0.042(4) 0.001(3) 0.020(4) -0.001(4)
C32 0.031(4) 0.060(4) 0.036(4) 0.003(3) 0.011(3) -0.006(3)
N5 0.031(4) 0.060(4) 0.036(4) 0.003(3) 0.011(3) -0.006(3)
C33 0.036(4) 0.032(4) 0.055(5) -0.003(4) 0.020(4) -0.003(3)
N4 0.044(4) 0.051(4) 0.073(5) 0.002(4) 0.022(4) -0.002(3)
C34 0.042(5) 0.068(6) 0.041(5) -0.009(4) 0.019(4) 0.000(4)
C35 0.049(6) 0.042(4) 0.102(7) -0.019(3) 0.038(6) -0.003(4)
N6 0.049(6) 0.042(4) 0.102(7) -0.019(3) 0.038(6) -0.003(4)
C36 0.102(7) 0.065(6) 0.056(5) -0.001(5) 0.039(5) -0.025(5)
N7 0.102(7) 0.065(6) 0.056(5) -0.001(5) 0.039(5) -0.025(5)

loop_
_atom_type_symbol
_atom_type_description
_atom_type_scat_dispersion_real
_atom_type_scat_dispersion_imag
_atom_type_scat_source
C C 0.0033 0.0016 'International Tables Vol C Tables 4.2.6.8 and 6.1.1.4'
H H 0.0000 0.0000 'International Tables Vol C Tables 4.2.6.8 and 6.1.1.4'
N N 0.0061 0.0033 'International Tables Vol C Tables 4.2.6.8 and 6.1.1.4'
P P 0.1023 0.0942 'International Tables Vol C Tables 4.2.6.8 and 6.1.1.4'
Ag Ag -0.8971 1.1015 'International Tables Vol C Tables 4.2.6.8 and 6.1.1.4'

loop_
_geom_angle_atom_site_label_1
_geom_angle_atom_site_label_2
_geom_angle_atom_site_label_3
_geom_angle
_geom_angle_site_symmetry_1
_geom_angle_site_symmetry_3
C32 Ag1 P1 122.50(17) . .
C32 Ag1 P2 111.12(17) . 6_566
P1 Ag1 P2 125.94(6) . 6_566
C35 Ag2 N4 137.1(3) . .
C35 Ag2 N3 110.5(3) . .
N4 Ag2 N3 112.3(2) . .
C35 Ag2 Ag4 66.69(19) . 5_566
N4 Ag2 Ag4 134.60(18) . 5_566
N3 Ag2 Ag4 64.90(17) . 5_566
C34 Ag3 C36 173.0(3) . .
C33 Ag4 C33 171.7(4) . 2_556
C33 Ag4 Ag2 121.0(2) . 6_566
C33 Ag4 Ag2 65.1(2) 2_556 6_566
C33 Ag4 Ag2 65.1(2) . 5_566
C33 Ag4 Ag2 121.05(19) 2_556 5_566
Ag2 Ag4 Ag2 97.73(4) 6_566 5_566
C8 P1 C14 103.3(4) . .
C8 P1 C6 102.2(4) . .
C14 P1 C6 100.8(3) . .
C8 P1 Ag1 116.4(3) . .
C14 P1 Ag1 118.4(2) . .
C6 P1 Ag1 113.4(2) . .
C20 P2 C26 99.8(3) . .
C20 P2 C7 103.8(3) . .
C26 P2 C7 104.0(3) . .
C20 P2 Ag1 119.3(2) . 6_565
C26 P2 Ag1 116.9(2) . 6_565
C7 P2 Ag1 111.1(2) . 6_565
C5 N1 C1 115.3(7) . .
C1 N2 C6 120.1(5) . .
C1 N2 C7 121.2(5) . .
C6 N2 C7 117.6(5) . .
C34 N3 Ag2 170.2(7) . .
C2 C1 N2 118.6(6) . .
C2 C1 N1 122.8(6) . .
N2 C1 N1 118.6(6) . .
C3 C2 C1 118.1(7) . .
C3 C2 H2 120.9 . .
C1 C2 H2 120.9 . .
C4 C3 C2 124.0(8) . .
C4 C3 H3 118.0 . .
C2 C3 H3 118.0 . .
C3 C4 C5 117.7(8) . .
C3 C4 H4 121.2 . .
C5 C4 H4 121.2 . .
C4 C5 N1 122.1(8) . .
C4 C5 H5 119.0 . .
N1 C5 H5 119.0 . .
N2 C6 P1 113.0(4) . .
N2 C6 H6A 109.0 . .
P1 C6 H6A 109.0 . .
N2 C6 H6B 109.0 . .
P1 C6 H6B 109.0 . .
H6A C6 H6B 107.8 . .
N2 C7 P2 112.2(4) . .
N2 C7 H7A 109.2 . .
P2 C7 H7A 109.2 . .
N2 C7 H7B 109.2 . .
P2 C7 H7B 109.2 . .
H7A C7 H7B 107.9 . .
C13 C8 C9 116.9(8) . .
C13 C8 P1 126.6(7) . .
C9 C8 P1 116.2(7) . .
C8 C9 C10 119.5(9) . .
C8 C9 H9 120.3 . .
C10 C9 H9 120.3 . .
C11 C10 C9 120.0(9) . .
C11 C10 H10 120.0 . .
C9 C10 H10 120.0 . .
C12 C11 C10 121.9(9) . .
C12 C11 H11 119.1 . .
C10 C11 H11 119.1 . .
C11 C12 C13 119.1(9) . .
C11 C12 H12 120.5 . .
C13 C12 H12 120.5 . .
C8 C13 C12 122.4(9) . .
C8 C13 H13 118.8 . .
C12 C13 H13 118.8 . .
C19 C14 C15 117.5(6) . .
C19 C14 P1 118.8(5) . .
C15 C14 P1 123.5(5) . .
C16 C15 C14 121.9(7) . .
C16 C15 H15 119.1 . .
C14 C15 H15 119.1 . .
C17 C16 C15 118.8(7) . .
C17 C16 H16 120.6 . .
C15 C16 H16 120.6 . .
C18 C17 C16 121.0(7) . .
C18 C17 H17 119.5 . .
C16 C17 H17 119.5 . .
C17 C18 C19 119.3(7) . .
C17 C18 H18 120.3 . .
C19 C18 H18 120.3 . .
C14 C19 C18 121.5(6) . .
C14 C19 H19 119.3 . .
C18 C19 H19 119.3 . .
C25 C20 C21 118.1(6) . .
C25 C20 P2 124.5(5) . .
C21 C20 P2 117.3(5) . .
C22 C21 C20 120.4(7) . .
C22 C21 H21 119.8 . .
C20 C21 H21 119.8 . .
C23 C22 C21 120.7(7) . .
C23 C22 H22 119.6 . .
C21 C22 H22 119.6 . .
C24 C23 C22 119.7(6) . .
C24 C23 H23 120.1 . .
C22 C23 H23 120.1 . .
C23 C24 C25 119.6(7) . .
C23 C24 H24 120.2 . .
C25 C24 H24 120.2 . .
C20 C25 C24 121.4(7) . .
C20 C25 H25 119.3 . .
C24 C25 H25 119.3 . .
C27 C26 C31 118.1(6) . .
C27 C26 P2 120.9(6) . .
C31 C26 P2 121.0(5) . .
C26 C27 C28 120.4(8) . .
C26 C27 H27 119.8 . .
C28 C27 H27 119.8 . .
C29 C28 C27 119.7(9) . .
C29 C28 H28 120.1 . .
C27 C28 H28 120.1 . .
C30 C29 C28 120.5(8) . .
C30 C29 H29 119.7 . .
C28 C29 H29 119.7 . .
C31 C30 C29 119.7(8) . .
C31 C30 H30 120.2 . .
C29 C30 H30 120.2 . .
C30 C31 C26 121.5(8) . .
C30 C31 H31 119.2 . .
C26 C31 H31 119.2 . .
N5 C32 C32 0.0(9) 2_656 2_656
N5 C32 Ag1 175.0(7) 2_656 .
C32 C32 Ag1 175.0(7) 2_656 .
N4 C33 Ag4 171.2(7) . .
C33 N4 Ag2 165.4(7) . .
N3 C34 Ag3 176.7(7) . .
N6 C35 C35 0.0(6) 2 2
N6 C35 Ag2 154.4(2) 2 .
C35 C35 Ag2 154.4(2) 2 .
N7 C36 C36 0.0(9) 7_566 7_566
N7 C36 Ag3 175.6(11) 7_566 .
C36 C36 Ag3 175.6(11) 7_566 .

loop_
_geom_bond_atom_site_label_1
_geom_bond_atom_site_label_2
_geom_bond_distance
_geom_bond_site_symmetry_2
Ag1 C32 2.181(5) .
Ag1 P1 2.4509(17) .
Ag1 P2 2.4730(17) 6_566
Ag2 C35 2.128(7) .
Ag2 N4 2.140(8) .
Ag2 N3 2.291(8) .
Ag2 Ag4 3.3138(11) 5_566
Ag3 C34 2.044(10) .
Ag3 C36 2.054(7) .
Ag4 C33 2.048(9) .
Ag4 C33 2.048(9) 2_556
Ag4 Ag2 3.3138(11) 6_566
Ag4 Ag2 3.3138(11) 5_566
P1 C8 1.811(8) .
P1 C14 1.817(6) .
P1 C6 1.849(6) .
P2 C20 1.819(6) .
P2 C26 1.831(6) .
P2 C7 1.866(6) .
P2 Ag1 2.4730(17) 6_565
N1 C5 1.395(9) .
N1 C1 1.401(8) .
N2 C1 1.386(7) .
N2 C6 1.452(7) .
N2 C7 1.462(7) .
N3 C34 1.123(9) .
C1 C2 1.349(8) .
C2 C3 1.339(10) .
C2 H2 0.9400 .
C3 C4 1.339(12) .
C3 H3 0.9400 .
C4 C5 1.375(12) .
C4 H4 0.9400 .
C5 H5 0.9400 .
C6 H6A 0.9800 .
C6 H6B 0.9800 .
C7 H7A 0.9800 .
C7 H7B 0.9800 .
C8 C13 1.369(12) .
C8 C9 1.391(12) .
C9 C10 1.401(10) .
C9 H9 0.9400 .
C10 C11 1.334(12) .
C10 H10 0.9400 .
C11 C12 1.326(11) .
C11 H11 0.9400 .
C12 C13 1.376(10) .
C12 H12 0.9400 .
C13 H13 0.9400 .
C14 C19 1.380(8) .
C14 C15 1.392(8) .
C15 C16 1.387(10) .
C15 H15 0.9400 .
C16 C17 1.373(10) .
C16 H16 0.9400 .
C17 C18 1.371(10) .
C17 H17 0.9400 .
C18 C19 1.391(9) .
C18 H18 0.9400 .
C19 H19 0.9400 .
C20 C25 1.381(9) .
C20 C21 1.395(9) .
C21 C22 1.380(9) .
C21 H21 0.9400 .
C22 C23 1.374(11) .
C22 H22 0.9400 .
C23 C24 1.374(10) .
C23 H23 0.9400 .
C24 C25 1.389(9) .
C24 H24 0.9400 .
C25 H25 0.9400 .
C26 C27 1.364(9) .
C26 C31 1.399(9) .
C27 C28 1.400(11) .
C27 H27 0.9400 .
C28 C29 1.366(13) .
C28 H28 0.9400 .
C29 C30 1.363(12) .
C29 H29 0.9400 .
C30 C31 1.361(9) .
C30 H30 0.9400 .
C31 H31 0.9400 .
C32 N5 1.163(11) 2_656
C32 C32 1.163(11) 2_656
C33 N4 1.148(9) .
C35 N6 1.152(14) 2
C35 C35 1.152(14) 2
C36 N7 1.132(13) 7_566
C36 C36 1.132(13) 7_566
